data_7002028
loop_
_publ_author_name
'Varnado Jr, C. Daniel'
'Lynch, Vincent M.'
'Bielawski, Christopher W.'

_publ_section_title
;
 1,1&#x2032;-Bis(N-benzimidazolylidene)ferrocene: synthesis and study
 of a novel ditopic ligand and its transition metal complexes
;
_journal_issue 35
_journal_name_full 'Dalton Transactions'
_journal_page_first 7253
_journal_paper_doi 10.1039/b908696j
_journal_year 2009
_chemical_formula_moiety '2 C14 H13 N2, 2 C8 H12, 2 Ir, 2Cl, Fe'
_chemical_formula_sum 'C44 H50 Cl2 Fe Ir2 N4'
_chemical_formula_weight 1146.03
_chemical_name_systematic
;
?
;
_space_group_IT_number 15
_symmetry_cell_setting monoclinic
_symmetry_space_group_name_Hall '-C 2yc'
_symmetry_space_group_name_H-M 'C 1 2/c 1'
_atom_sites_solution_hydrogens geom
_atom_sites_solution_primary direct
_atom_sites_solution_secondary difmap
_audit_creation_method SHELXL-97
_cell_angle_alpha 90.00
_cell_angle_beta 120.241(2)
_cell_angle_gamma 90.00
_cell_formula_units_Z 4
_cell_length_a 22.6278(6)
_cell_length_b 10.6387(4)
_cell_length_c 18.5406(6)
_cell_measurement_reflns_used 4552
_cell_measurement_temperature 153(2)
_cell_measurement_theta_max 27.5
_cell_measurement_theta_min 1.0
_cell_volume 3855.9(2)
_computing_cell_refinement 'Collect software, Nonius B.V. 1998'
_computing_data_collection 'Collect software, Nonius B.V. 1998'
_computing_data_reduction
;
DENZO and Scalepack (Otwinoski and Minor, 1997)
;
_computing_molecular_graphics 'XP SHELXTL/PC, Siemens Analytical'
_computing_structure_refinement 'XL SHELXTL/PC, Siemens Analytical'
_computing_structure_solution
;

SIR97 - Altomare A., Burla M.C., Camalli M., Cascarano G.L., Giacovazzo C.,
Guagliardi A., Moliterni A.G.G., Polidori G.,Spagna R.
;
_diffrn_ambient_temperature 153(2)
_diffrn_measured_fraction_theta_full 0.999
_diffrn_measured_fraction_theta_max 0.999
_diffrn_measurement_device_type 'Nonius Kappa CCd'
_diffrn_measurement_method \w-scans
_diffrn_radiation_monochromator graphite
_diffrn_radiation_source 'fine-focus sealed tube'
_diffrn_radiation_type MoK\a
_diffrn_radiation_wavelength 0.71070
_diffrn_reflns_av_R_equivalents 0.0554
_diffrn_reflns_av_sigmaI/netI 0.0343
_diffrn_reflns_limit_h_max 29
_diffrn_reflns_limit_h_min -29
_diffrn_reflns_limit_k_max 13
_diffrn_reflns_limit_k_min -13
_diffrn_reflns_limit_l_max 24
_diffrn_reflns_limit_l_min -24
_diffrn_reflns_number 25726
_diffrn_reflns_theta_full 27.49
_diffrn_reflns_theta_max 27.49
_diffrn_reflns_theta_min 2.08
_exptl_absorpt_coefficient_mu 7.434
_exptl_absorpt_correction_T_max 0.708
_exptl_absorpt_correction_T_min 0.428
_exptl_absorpt_correction_type analytical
_exptl_absorpt_process_details
;
N. W. Alcock (1970). Cryst. Computing, p271
;
_exptl_crystal_colour orange
_exptl_crystal_density_diffrn 1.974
_exptl_crystal_density_method 'not measured'
_exptl_crystal_description prisms
_exptl_crystal_F_000 2224
_exptl_crystal_size_max 0.12
_exptl_crystal_size_mid 0.08
_exptl_crystal_size_min 0.06
_refine_diff_density_max 1.733
_refine_diff_density_min -1.285
_refine_diff_density_rms 0.130
_refine_ls_extinction_method none
_refine_ls_goodness_of_fit_ref 1.089
_refine_ls_hydrogen_treatment constr
_refine_ls_matrix_type full
_refine_ls_number_parameters 241
_refine_ls_number_reflns 4435
_refine_ls_number_restraints 0
_refine_ls_restrained_S_all 1.089
_refine_ls_R_factor_all 0.0365
_refine_ls_R_factor_gt 0.0274
_refine_ls_shift/su_max 0.001
_refine_ls_shift/su_mean 0.000
_refine_ls_structure_factor_coef Fsqd
_refine_ls_weighting_details 'calc w=1/[\s^2^(Fo^2^)+(0.0247P)^2^+13.8520P] where P=(Fo^2^+2Fc^2^)/3'
_refine_ls_weighting_scheme calc
_refine_ls_wR_factor_gt 0.0604
_refine_ls_wR_factor_ref 0.0639
_reflns_number_gt 3810
_reflns_number_total 4435
_reflns_threshold_expression >2sigma(I)
_cod_data_source_file b908696j.txt
_cod_data_source_block dimer
_cod_depositor_comments
;
The following automatic conversions were performed:
'_symmetry_cell_setting' value 'Monoclinic' changed to 'monoclinic'
according to '/home/saulius/struct/CIF-dictionaries/cif_core.dic'
dictionary named 'cif_core.dic' version 2.4.1 from 2010-06-29.

Automatic conversion script
Id: cif_fix_enum 1527 2010-12-29 10:47:43Z saulius 
;
_cod_original_sg_symbol_H-M C2/c
_cod_database_code 7002028

loop_
_symmetry_equiv_pos_as_xyz
'x, y, z'
'-x, y, -z+1/2'
'x+1/2, y+1/2, z'
'-x+1/2, y+1/2, -z+1/2'
'-x, -y, -z'
'x, -y, z-1/2'
'-x+1/2, -y+1/2, -z'
'x+1/2, -y+1/2, z-1/2'

loop_
_atom_site_label
_atom_site_type_symbol
_atom_site_fract_x
_atom_site_fract_y
_atom_site_fract_z
_atom_site_U_iso_or_equiv
_atom_site_adp_type
_atom_site_occupancy
_atom_site_symmetry_multiplicity
_atom_site_calc_flag
_atom_site_refinement_flags
_atom_site_disorder_assembly
_atom_site_disorder_group
Ir1 Ir 0.386259(7) 0.303993(14) -0.034566(8) 0.02462(6) Uani 1 1 d . . .
Fe1 Fe 0.5000 0.50445(7) 0.2500 0.02672(18) Uani 1 2 d S . .
Cl1 Cl 0.50006(5) 0.26114(10) -0.00253(6) 0.0338(2) Uani 1 1 d . . .
N1 N 0.41340(17) 0.2665(3) 0.14217(19) 0.0241(7) Uani 1 1 d . . .
N2 N 0.39787(17) 0.0865(3) 0.07951(19) 0.0269(7) Uani 1 1 d . . .
C1 C 0.4013(2) 0.2119(4) 0.0690(2) 0.0266(8) Uani 1 1 d . . .
C2 C 0.4071(2) 0.0610(4) 0.1586(2) 0.0282(8) Uani 1 1 d . . .
C3 C 0.4097(2) -0.0515(4) 0.1973(3) 0.0364(10) Uani 1 1 d . . .
H3 H 0.4038 -0.1298 0.1698 0.044 Uiso 1 1 calc R . .
C4 C 0.4214(2) -0.0450(4) 0.2780(3) 0.0374(10) Uani 1 1 d . . .
H4 H 0.4230 -0.1204 0.3064 0.045 Uiso 1 1 calc R . .
C5 C 0.4309(2) 0.0706(4) 0.3187(2) 0.0324(9) Uani 1 1 d . . .
H5 H 0.4386 0.0718 0.3741 0.039 Uiso 1 1 calc R . .
C6 C 0.4293(2) 0.1834(4) 0.2802(2) 0.0259(8) Uani 1 1 d . . .
H6 H 0.4363 0.2618 0.3079 0.031 Uiso 1 1 calc R . .
C7 C 0.4169(2) 0.1758(3) 0.1985(2) 0.0249(8) Uani 1 1 d . . .
C8 C 0.3931(2) -0.0091(4) 0.0192(3) 0.0351(10) Uani 1 1 d . . .
H8A H 0.4304 -0.0710 0.0488 0.042 Uiso 1 1 calc R . .
H8B H 0.4002 0.0323 -0.0237 0.042 Uiso 1 1 calc R . .
C9 C 0.3258(3) -0.0780(5) -0.0237(3) 0.0542(13) Uani 1 1 d . . .
H9A H 0.3185 -0.1202 0.0181 0.081 Uiso 1 1 calc R . .
H9B H 0.3264 -0.1406 -0.0621 0.081 Uiso 1 1 calc R . .
H9C H 0.2886 -0.0180 -0.0552 0.081 Uiso 1 1 calc R . .
C10 C 0.4228(2) 0.3985(3) 0.1568(2) 0.0256(8) Uani 1 1 d . . .
C11 C 0.4535(2) 0.4788(4) 0.1232(2) 0.0273(8) Uani 1 1 d . . .
H11 H 0.4758 0.4531 0.0939 0.033 Uiso 1 1 calc R . .
C12 C 0.4443(2) 0.6041(4) 0.1416(3) 0.0334(9) Uani 1 1 d . . .
H12 H 0.4588 0.6776 0.1258 0.040 Uiso 1 1 calc R . .
C13 C 0.4097(2) 0.6010(4) 0.1879(3) 0.0350(10) Uani 1 1 d . . .
H13 H 0.3977 0.6721 0.2088 0.042 Uiso 1 1 calc R . .
C14 C 0.3962(2) 0.4727(4) 0.1975(2) 0.0309(9) Uani 1 1 d . . .
H14 H 0.3737 0.4428 0.2257 0.037 Uiso 1 1 calc R . .
C1A C 0.3601(2) 0.3551(4) -0.1612(2) 0.0341(9) Uani 1 1 d . . .
H1A H 0.3953 0.2994 -0.1547 0.041 Uiso 1 1 calc R . .
C2A C 0.3794(2) 0.4631(4) -0.1126(3) 0.0320(9) Uani 1 1 d . . .
H2A H 0.4270 0.4765 -0.0763 0.038 Uiso 1 1 calc R . .
C3A C 0.3320(3) 0.5592(4) -0.1126(4) 0.0515(13) Uani 1 1 d . . .
H3A1 H 0.3598 0.6274 -0.0740 0.062 Uiso 1 1 calc R . .
H3A2 H 0.3064 0.5960 -0.1693 0.062 Uiso 1 1 calc R . .
C4A C 0.2825(3) 0.5181(6) -0.0891(5) 0.075(2) Uani 1 1 d . . .
H4A1 H 0.2364 0.5184 -0.1395 0.090 Uiso 1 1 calc R . .
H4A2 H 0.2821 0.5799 -0.0494 0.090 Uiso 1 1 calc R . .
C5A C 0.2960(2) 0.3888(5) -0.0496(3) 0.0415(11) Uani 1 1 d . . .
H5A H 0.3169 0.3842 0.0094 0.050 Uiso 1 1 calc R . .
C6A C 0.2797(2) 0.2762(6) -0.0939(3) 0.0456(12) Uani 1 1 d . . .
H6A H 0.2884 0.2006 -0.0628 0.055 Uiso 1 1 calc R . .
C7A C 0.2495(3) 0.2641(9) -0.1871(3) 0.084(2) Uani 1 1 d . . .
H7A1 H 0.2436 0.1735 -0.2012 0.101 Uiso 1 1 calc R . .
H7A2 H 0.2033 0.3022 -0.2147 0.101 Uiso 1 1 calc R . .
C8A C 0.2876(3) 0.3202(5) -0.2234(3) 0.0533(14) Uani 1 1 d . . .
H8A1 H 0.2631 0.3966 -0.2547 0.064 Uiso 1 1 calc R . .
H8A2 H 0.2879 0.2602 -0.2640 0.064 Uiso 1 1 calc R . .

loop_
_atom_site_aniso_label
_atom_site_aniso_U_11
_atom_site_aniso_U_22
_atom_site_aniso_U_33
_atom_site_aniso_U_23
_atom_site_aniso_U_13
_atom_site_aniso_U_12
Ir1 0.02775(10) 0.02878(10) 0.02089(9) 0.00140(6) 0.01489(7) 0.00240(6)
Fe1 0.0466(5) 0.0177(4) 0.0259(4) 0.000 0.0256(4) 0.000
Cl1 0.0329(5) 0.0408(6) 0.0345(5) 0.0036(4) 0.0221(4) 0.0071(4)
N1 0.0321(18) 0.0234(16) 0.0201(15) 0.0024(13) 0.0155(14) 0.0031(14)
N2 0.0352(18) 0.0222(16) 0.0250(16) -0.0024(13) 0.0165(14) -0.0011(14)
C1 0.029(2) 0.029(2) 0.0252(19) 0.0024(16) 0.0167(17) 0.0041(16)
C2 0.029(2) 0.029(2) 0.028(2) -0.0003(17) 0.0151(17) -0.0007(17)
C3 0.045(3) 0.021(2) 0.041(2) 0.0024(18) 0.020(2) -0.0020(18)
C4 0.046(3) 0.027(2) 0.039(2) 0.0103(19) 0.021(2) -0.0035(19)
C5 0.032(2) 0.040(2) 0.026(2) 0.0048(18) 0.0149(17) -0.0026(18)
C6 0.028(2) 0.028(2) 0.0245(19) 0.0006(16) 0.0151(17) -0.0011(16)
C7 0.028(2) 0.0221(18) 0.028(2) 0.0043(15) 0.0159(17) 0.0006(15)
C8 0.050(3) 0.026(2) 0.034(2) -0.0054(18) 0.024(2) 0.0014(19)
C9 0.062(3) 0.051(3) 0.049(3) -0.025(3) 0.027(3) -0.012(3)
C10 0.037(2) 0.0213(18) 0.0229(18) 0.0023(15) 0.0187(17) 0.0041(16)
C11 0.038(2) 0.028(2) 0.0228(19) 0.0023(16) 0.0200(18) -0.0001(17)
C12 0.056(3) 0.0224(19) 0.031(2) 0.0072(17) 0.028(2) 0.0043(19)
C13 0.059(3) 0.023(2) 0.034(2) 0.0020(18) 0.033(2) 0.007(2)
C14 0.045(2) 0.028(2) 0.030(2) 0.0066(17) 0.026(2) 0.0079(18)
C1A 0.043(3) 0.039(2) 0.023(2) 0.0035(18) 0.0189(19) 0.000(2)
C2A 0.034(2) 0.036(2) 0.029(2) 0.0032(18) 0.0178(18) -0.0019(18)
C3A 0.063(3) 0.032(2) 0.073(4) 0.011(2) 0.044(3) 0.009(2)
C4A 0.082(4) 0.072(4) 0.104(5) 0.048(4) 0.073(4) 0.046(4)
C5A 0.035(2) 0.059(3) 0.041(2) 0.018(2) 0.026(2) 0.019(2)
C6A 0.024(2) 0.072(3) 0.036(2) 0.010(2) 0.012(2) 0.001(2)
C7A 0.034(3) 0.174(7) 0.034(3) -0.009(4) 0.009(2) -0.030(4)
C8A 0.060(3) 0.071(4) 0.023(2) -0.009(2) 0.016(2) -0.023(3)

loop_
_atom_type_symbol
_atom_type_description
_atom_type_scat_dispersion_real
_atom_type_scat_dispersion_imag
_atom_type_scat_source
C C 0.0033 0.0016 'International Tables Vol C Tables 4.2.6.8 and 6.1.1.4'
H H 0.0000 0.0000 'International Tables Vol C Tables 4.2.6.8 and 6.1.1.4'
N N 0.0061 0.0033 'International Tables Vol C Tables 4.2.6.8 and 6.1.1.4'
Cl Cl 0.1484 0.1585 'International Tables Vol C Tables 4.2.6.8 and 6.1.1.4'
Fe Fe 0.3463 0.8444 'International Tables Vol C Tables 4.2.6.8 and 6.1.1.4'
Ir Ir -1.4442 7.9887 'International Tables Vol C Tables 4.2.6.8 and 6.1.1.4'

loop_
_geom_angle_atom_site_label_1
_geom_angle_atom_site_label_2
_geom_angle_atom_site_label_3
_geom_angle
_geom_angle_site_symmetry_1
_geom_angle_site_symmetry_3
_geom_angle_publ_flag
C1 Ir1 C6A 91.62(18) . . ?
C1 Ir1 C5A 91.19(16) . . ?
C6A Ir1 C5A 38.5(2) . . ?
C1 Ir1 C2A 157.82(16) . . ?
C6A Ir1 C2A 94.71(18) . . ?
C5A Ir1 C2A 80.82(16) . . ?
C1 Ir1 C1A 164.94(16) . . ?
C6A Ir1 C1A 81.62(18) . . ?
C5A Ir1 C1A 91.79(17) . . ?
C2A Ir1 C1A 37.09(16) . . ?
C1 Ir1 Cl1 91.56(11) . . ?
C6A Ir1 Cl1 156.10(16) . . ?
C5A Ir1 Cl1 164.94(15) . . ?
C2A Ir1 Cl1 91.19(11) . . ?
C1A Ir1 Cl1 89.39(12) . . ?
C13 Fe1 C13 119.7(2) 2_655 . ?
C13 Fe1 C12 40.71(16) 2_655 2_655 ?
C13 Fe1 C12 103.79(17) . 2_655 ?
C13 Fe1 C12 103.79(17) 2_655 . ?
C13 Fe1 C12 40.71(16) . . ?
C12 Fe1 C12 117.7(2) 2_655 . ?
C13 Fe1 C11 120.13(15) 2_655 . ?
C13 Fe1 C11 68.37(16) . . ?
C12 Fe1 C11 154.02(16) 2_655 . ?
C12 Fe1 C11 40.39(15) . . ?
C13 Fe1 C11 68.37(16) 2_655 2_655 ?
C13 Fe1 C11 120.13(15) . 2_655 ?
C12 Fe1 C11 40.39(15) 2_655 2_655 ?
C12 Fe1 C11 154.02(16) . 2_655 ?
C11 Fe1 C11 164.7(2) . 2_655 ?
C13 Fe1 C10 158.24(14) 2_655 . ?
C13 Fe1 C10 67.62(16) . . ?
C12 Fe1 C10 161.04(15) 2_655 . ?
C12 Fe1 C10 67.59(16) . . ?
C11 Fe1 C10 40.51(15) . . ?
C11 Fe1 C10 127.98(15) 2_655 . ?
C13 Fe1 C10 67.62(16) 2_655 2_655 ?
C13 Fe1 C10 158.24(14) . 2_655 ?
C12 Fe1 C10 67.59(16) 2_655 2_655 ?
C12 Fe1 C10 161.04(15) . 2_655 ?
C11 Fe1 C10 127.98(15) . 2_655 ?
C11 Fe1 C10 40.51(15) 2_655 2_655 ?
C10 Fe1 C10 113.9(2) . 2_655 ?
C13 Fe1 C14 157.29(17) 2_655 . ?
C13 Fe1 C14 40.68(16) . . ?
C12 Fe1 C14 122.50(16) 2_655 . ?
C12 Fe1 C14 68.39(16) . . ?
C11 Fe1 C14 68.51(15) . . ?
C11 Fe1 C14 108.85(15) 2_655 . ?
C10 Fe1 C14 40.16(15) . . ?
C10 Fe1 C14 125.87(15) 2_655 . ?
C13 Fe1 C14 40.68(16) 2_655 2_655 ?
C13 Fe1 C14 157.29(17) . 2_655 ?
C12 Fe1 C14 68.39(16) 2_655 2_655 ?
C12 Fe1 C14 122.50(16) . 2_655 ?
C11 Fe1 C14 108.85(15) . 2_655 ?
C11 Fe1 C14 68.51(15) 2_655 2_655 ?
C10 Fe1 C14 125.87(15) . 2_655 ?
C10 Fe1 C14 40.16(15) 2_655 2_655 ?
C14 Fe1 C14 161.2(2) . 2_655 ?
C1 N1 C7 110.8(3) . . ?
C1 N1 C10 122.8(3) . . ?
C7 N1 C10 126.3(3) . . ?
C1 N2 C2 110.6(3) . . ?
C1 N2 C8 123.9(3) . . ?
C2 N2 C8 125.1(3) . . ?
N2 C1 N1 105.8(3) . . ?
N2 C1 Ir1 128.1(3) . . ?
N1 C1 Ir1 126.0(3) . . ?
C3 C2 C7 122.2(4) . . ?
C3 C2 N2 131.1(4) . . ?
C7 C2 N2 106.7(3) . . ?
C2 C3 C4 116.9(4) . . ?
C2 C3 H3 121.5 . . ?
C4 C3 H3 121.5 . . ?
C3 C4 C5 121.3(4) . . ?
C3 C4 H4 119.3 . . ?
C5 C4 H4 119.3 . . ?
C6 C5 C4 121.6(4) . . ?
C6 C5 H5 119.2 . . ?
C4 C5 H5 119.2 . . ?
C5 C6 C7 116.6(4) . . ?
C5 C6 H6 121.7 . . ?
C7 C6 H6 121.7 . . ?
C2 C7 N1 106.1(3) . . ?
C2 C7 C6 121.4(3) . . ?
N1 C7 C6 132.6(4) . . ?
N2 C8 C9 113.9(4) . . ?
N2 C8 H8A 108.8 . . ?
C9 C8 H8A 108.8 . . ?
N2 C8 H8B 108.8 . . ?
C9 C8 H8B 108.8 . . ?
H8A C8 H8B 107.7 . . ?
C8 C9 H9A 109.5 . . ?
C8 C9 H9B 109.5 . . ?
H9A C9 H9B 109.5 . . ?
C8 C9 H9C 109.5 . . ?
H9A C9 H9C 109.5 . . ?
H9B C9 H9C 109.5 . . ?
C14 C10 N1 125.9(3) . . ?
C14 C10 C11 109.3(3) . . ?
N1 C10 C11 124.5(3) . . ?
C14 C10 Fe1 70.0(2) . . ?
N1 C10 Fe1 132.8(3) . . ?
C11 C10 Fe1 69.3(2) . . ?
C12 C11 C10 107.3(3) . . ?
C12 C11 Fe1 69.7(2) . . ?
C10 C11 Fe1 70.2(2) . . ?
C12 C11 H11 126.4 . . ?
C10 C11 H11 126.4 . . ?
Fe1 C11 H11 125.4 . . ?
C11 C12 C13 108.3(3) . . ?
C11 C12 Fe1 70.0(2) . . ?
C13 C12 Fe1 69.5(2) . . ?
C11 C12 H12 125.8 . . ?
C13 C12 H12 125.8 . . ?
Fe1 C12 H12 126.3 . . ?
C12 C13 C14 108.3(3) . . ?
C12 C13 Fe1 69.8(2) . . ?
C14 C13 Fe1 70.5(2) . . ?
C12 C13 H13 125.8 . . ?
C14 C13 H13 125.8 . . ?
Fe1 C13 H13 125.5 . . ?
C10 C14 C13 106.8(3) . . ?
C10 C14 Fe1 69.8(2) . . ?
C13 C14 Fe1 68.8(3) . . ?
C10 C14 H14 126.6 . . ?
C13 C14 H14 126.6 . . ?
Fe1 C14 H14 126.3 . . ?
C2A C1A C8A 124.6(4) . . ?
C2A C1A Ir1 71.4(2) . . ?
C8A C1A Ir1 111.3(3) . . ?
C2A C1A H1A 117.7 . . ?
C8A C1A H1A 117.7 . . ?
Ir1 C1A H1A 87.2 . . ?
C1A C2A C3A 125.5(4) . . ?
C1A C2A Ir1 71.5(2) . . ?
C3A C2A Ir1 110.2(3) . . ?
C1A C2A H2A 117.3 . . ?
C3A C2A H2A 117.3 . . ?
Ir1 C2A H2A 88.3 . . ?
C4A C3A C2A 117.3(4) . . ?
C4A C3A H3A1 108.0 . . ?
C2A C3A H3A1 108.0 . . ?
C4A C3A H3A2 108.0 . . ?
C2A C3A H3A2 108.0 . . ?
H3A1 C3A H3A2 107.2 . . ?
C3A C4A C5A 114.7(4) . . ?
C3A C4A H4A1 108.6 . . ?
C5A C4A H4A1 108.6 . . ?
C3A C4A H4A2 108.6 . . ?
C5A C4A H4A2 108.6 . . ?
H4A1 C4A H4A2 107.6 . . ?
C6A C5A C4A 124.6(5) . . ?
C6A C5A Ir1 70.2(3) . . ?
C4A C5A Ir1 113.3(3) . . ?
C6A C5A H5A 117.7 . . ?
C4A C5A H5A 117.7 . . ?
Ir1 C5A H5A 86.4 . . ?
C5A C6A C7A 125.5(6) . . ?
C5A C6A Ir1 71.3(3) . . ?
C7A C6A Ir1 110.4(3) . . ?
C5A C6A H6A 117.2 . . ?
C7A C6A H6A 117.2 . . ?
Ir1 C6A H6A 88.2 . . ?
C8A C7A C6A 117.4(5) . . ?
C8A C7A H7A1 108.0 . . ?
C6A C7A H7A1 108.0 . . ?
C8A C7A H7A2 108.0 . . ?
C6A C7A H7A2 108.0 . . ?
H7A1 C7A H7A2 107.2 . . ?
C7A C8A C1A 114.6(4) . . ?
C7A C8A H8A1 108.6 . . ?
C1A C8A H8A1 108.6 . . ?
C7A C8A H8A2 108.6 . . ?
C1A C8A H8A2 108.6 . . ?
H8A1 C8A H8A2 107.6 . . ?

loop_
_geom_bond_atom_site_label_1
_geom_bond_atom_site_label_2
_geom_bond_distance
_geom_bond_site_symmetry_2
_geom_bond_publ_flag
Ir1 C1 2.026(4) . ?
Ir1 C6A 2.106(5) . ?
Ir1 C5A 2.119(4) . ?
Ir1 C2A 2.181(4) . ?
Ir1 C1A 2.182(4) . ?
Ir1 Cl1 2.3772(10) . ?
Fe1 C13 2.046(4) 2_655 ?
Fe1 C13 2.046(4) . ?
Fe1 C12 2.049(4) 2_655 ?
Fe1 C12 2.049(4) . ?
Fe1 C11 2.053(4) . ?
Fe1 C11 2.053(4) 2_655 ?
Fe1 C10 2.065(4) . ?
Fe1 C10 2.065(4) 2_655 ?
Fe1 C14 2.068(4) . ?
Fe1 C14 2.068(4) 2_655 ?
N1 C1 1.371(5) . ?
N1 C7 1.395(5) . ?
N1 C10 1.426(5) . ?
N2 C1 1.355(5) . ?
N2 C2 1.400(5) . ?
N2 C8 1.475(5) . ?
C2 C3 1.381(6) . ?
C2 C7 1.386(5) . ?
C3 C4 1.384(6) . ?
C3 H3 0.9500 . ?
C4 C5 1.402(6) . ?
C4 H4 0.9500 . ?
C5 C6 1.388(5) . ?
C5 H5 0.9500 . ?
C6 C7 1.397(5) . ?
C6 H6 0.9500 . ?
C8 C9 1.506(7) . ?
C8 H8A 0.9900 . ?
C8 H8B 0.9900 . ?
C9 H9A 0.9800 . ?
C9 H9B 0.9800 . ?
C9 H9C 0.9800 . ?
C10 C14 1.419(5) . ?
C10 C11 1.426(5) . ?
C11 C12 1.416(6) . ?
C11 H11 0.9500 . ?
C12 C13 1.425(5) . ?
C12 H12 0.9500 . ?
C13 C14 1.430(6) . ?
C13 H13 0.9500 . ?
C14 H14 0.9500 . ?
C1A C2A 1.388(6) . ?
C1A C8A 1.502(7) . ?
C1A H1A 0.9500 . ?
C2A C3A 1.482(6) . ?
C2A H2A 0.9500 . ?
C3A C4A 1.459(7) . ?
C3A H3A1 0.9900 . ?
C3A H3A2 0.9900 . ?
C4A C5A 1.515(7) . ?
C4A H4A1 0.9900 . ?
C4A H4A2 0.9900 . ?
C5A C6A 1.393(7) . ?
C5A H5A 0.9500 . ?
C6A C7A 1.510(7) . ?
C6A H6A 0.9500 . ?
C7A C8A 1.461(8) . ?
C7A H7A1 0.9900 . ?
C7A H7A2 0.9900 . ?
C8A H8A1 0.9900 . ?
C8A H8A2 0.9900 . ?

loop_
_geom_torsion_atom_site_label_1
_geom_torsion_atom_site_label_2
_geom_torsion_atom_site_label_3
_geom_torsion_atom_site_label_4
_geom_torsion
_geom_torsion_site_symmetry_1
_geom_torsion_site_symmetry_2
_geom_torsion_site_symmetry_3
_geom_torsion_site_symmetry_4
_geom_torsion_publ_flag
C2 N2 C1 N1 0.6(4) . . . . ?
C8 N2 C1 N1 -172.9(3) . . . . ?
C2 N2 C1 Ir1 -176.1(3) . . . . ?
C8 N2 C1 Ir1 10.3(6) . . . . ?
C7 N1 C1 N2 -0.7(4) . . . . ?
C10 N1 C1 N2 177.7(3) . . . . ?
C7 N1 C1 Ir1 176.1(3) . . . . ?
C10 N1 C1 Ir1 -5.5(5) . . . . ?
C6A Ir1 C1 N2 74.3(4) . . . . ?
C5A Ir1 C1 N2 112.8(4) . . . . ?
C2A Ir1 C1 N2 -179.0(3) . . . . ?
C1A Ir1 C1 N2 11.4(9) . . . . ?
Cl1 Ir1 C1 N2 -82.0(4) . . . . ?
C6A Ir1 C1 N1 -101.8(4) . . . . ?
C5A Ir1 C1 N1 -63.3(4) . . . . ?
C2A Ir1 C1 N1 4.8(7) . . . . ?
C1A Ir1 C1 N1 -164.7(5) . . . . ?
Cl1 Ir1 C1 N1 101.8(3) . . . . ?
C1 N2 C2 C3 -177.7(4) . . . . ?
C8 N2 C2 C3 -4.3(7) . . . . ?
C1 N2 C2 C7 -0.3(5) . . . . ?
C8 N2 C2 C7 173.1(4) . . . . ?
C7 C2 C3 C4 1.3(7) . . . . ?
N2 C2 C3 C4 178.4(4) . . . . ?
C2 C3 C4 C5 -0.8(7) . . . . ?
C3 C4 C5 C6 -0.3(7) . . . . ?
C4 C5 C6 C7 0.9(6) . . . . ?
C3 C2 C7 N1 177.6(4) . . . . ?
N2 C2 C7 N1 -0.1(4) . . . . ?
C3 C2 C7 C6 -0.8(6) . . . . ?
N2 C2 C7 C6 -178.4(4) . . . . ?
C1 N1 C7 C2 0.5(4) . . . . ?
C10 N1 C7 C2 -177.8(4) . . . . ?
C1 N1 C7 C6 178.6(4) . . . . ?
C10 N1 C7 C6 0.3(7) . . . . ?
C5 C6 C7 C2 -0.3(6) . . . . ?
C5 C6 C7 N1 -178.2(4) . . . . ?
C1 N2 C8 C9 -112.6(5) . . . . ?
C2 N2 C8 C9 74.7(5) . . . . ?
C1 N1 C10 C14 139.5(4) . . . . ?
C7 N1 C10 C14 -42.5(6) . . . . ?
C1 N1 C10 C11 -32.2(6) . . . . ?
C7 N1 C10 C11 145.8(4) . . . . ?
C1 N1 C10 Fe1 -125.1(4) . . . . ?
C7 N1 C10 Fe1 52.9(5) . . . . ?
C13 Fe1 C10 C14 -152.8(4) 2_655 . . . ?
C13 Fe1 C10 C14 -38.4(2) . . . . ?
C12 Fe1 C10 C14 27.7(6) 2_655 . . . ?
C12 Fe1 C10 C14 -82.6(2) . . . . ?
C11 Fe1 C10 C14 -120.8(3) . . . . ?
C11 Fe1 C10 C14 73.1(3) 2_655 . . . ?
C10 Fe1 C10 C14 118.0(2) 2_655 . . . ?
C14 Fe1 C10 C14 162.6(2) 2_655 . . . ?
C13 Fe1 C10 N1 86.3(6) 2_655 . . . ?
C13 Fe1 C10 N1 -159.3(4) . . . . ?
C12 Fe1 C10 N1 -93.2(6) 2_655 . . . ?
C12 Fe1 C10 N1 156.5(4) . . . . ?
C11 Fe1 C10 N1 118.3(4) . . . . ?
C11 Fe1 C10 N1 -47.7(4) 2_655 . . . ?
C10 Fe1 C10 N1 -2.9(3) 2_655 . . . ?
C14 Fe1 C10 N1 -120.9(4) . . . . ?
C14 Fe1 C10 N1 41.8(4) 2_655 . . . ?
C13 Fe1 C10 C11 -32.0(5) 2_655 . . . ?
C13 Fe1 C10 C11 82.4(2) . . . . ?
C12 Fe1 C10 C11 148.5(5) 2_655 . . . ?
C12 Fe1 C10 C11 38.2(2) . . . . ?
C11 Fe1 C10 C11 -166.0(2) 2_655 . . . ?
C10 Fe1 C10 C11 -121.2(2) 2_655 . . . ?
C14 Fe1 C10 C11 120.8(3) . . . . ?
C14 Fe1 C10 C11 -76.5(3) 2_655 . . . ?
C14 C10 C11 C12 -1.3(5) . . . . ?
N1 C10 C11 C12 171.5(4) . . . . ?
Fe1 C10 C11 C12 -60.1(3) . . . . ?
C14 C10 C11 Fe1 58.8(3) . . . . ?
N1 C10 C11 Fe1 -128.4(4) . . . . ?
C13 Fe1 C11 C12 -75.1(3) 2_655 . . . ?
C13 Fe1 C11 C12 37.6(2) . . . . ?
C12 Fe1 C11 C12 -39.2(6) 2_655 . . . ?
C11 Fe1 C11 C12 164.3(2) 2_655 . . . ?
C10 Fe1 C11 C12 118.0(3) . . . . ?
C10 Fe1 C11 C12 -159.1(2) 2_655 . . . ?
C14 Fe1 C11 C12 81.5(3) . . . . ?
C14 Fe1 C11 C12 -118.4(3) 2_655 . . . ?
C13 Fe1 C11 C10 166.9(2) 2_655 . . . ?
C13 Fe1 C11 C10 -80.4(2) . . . . ?
C12 Fe1 C11 C10 -157.2(4) 2_655 . . . ?
C12 Fe1 C11 C10 -118.0(3) . . . . ?
C11 Fe1 C11 C10 46.3(2) 2_655 . . . ?
C10 Fe1 C11 C10 82.9(3) 2_655 . . . ?
C14 Fe1 C11 C10 -36.5(2) . . . . ?
C14 Fe1 C11 C10 123.6(2) 2_655 . . . ?
C10 C11 C12 C13 1.3(5) . . . . ?
Fe1 C11 C12 C13 -59.1(3) . . . . ?
C10 C11 C12 Fe1 60.4(3) . . . . ?
C13 Fe1 C12 C11 120.6(2) 2_655 . . . ?
C13 Fe1 C12 C11 -119.6(4) . . . . ?
C12 Fe1 C12 C11 161.8(3) 2_655 . . . ?
C11 Fe1 C12 C11 -170.7(2) 2_655 . . . ?
C10 Fe1 C12 C11 -38.3(2) . . . . ?
C10 Fe1 C12 C11 60.1(6) 2_655 . . . ?
C14 Fe1 C12 C11 -81.8(3) . . . . ?
C14 Fe1 C12 C11 80.9(3) 2_655 . . . ?
C13 Fe1 C12 C13 -119.8(3) 2_655 . . . ?
C12 Fe1 C12 C13 -78.6(2) 2_655 . . . ?
C11 Fe1 C12 C13 119.6(4) . . . . ?
C11 Fe1 C12 C13 -51.1(5) 2_655 . . . ?
C10 Fe1 C12 C13 81.3(3) . . . . ?
C10 Fe1 C12 C13 179.7(4) 2_655 . . . ?
C14 Fe1 C12 C13 37.8(2) . . . . ?
C14 Fe1 C12 C13 -159.5(2) 2_655 . . . ?
C11 C12 C13 C14 -0.8(5) . . . . ?
Fe1 C12 C13 C14 -60.2(3) . . . . ?
C11 C12 C13 Fe1 59.4(3) . . . . ?
C13 Fe1 C13 C12 76.0(2) 2_655 . . . ?
C12 Fe1 C13 C12 116.6(3) 2_655 . . . ?
C11 Fe1 C13 C12 -37.3(2) . . . . ?
C11 Fe1 C13 C12 156.8(2) 2_655 . . . ?
C10 Fe1 C13 C12 -81.2(3) . . . . ?
C10 Fe1 C13 C12 -179.7(4) 2_655 . . . ?
C14 Fe1 C13 C12 -119.1(3) . . . . ?
C14 Fe1 C13 C12 50.0(5) 2_655 . . . ?
C13 Fe1 C13 C14 -164.9(3) 2_655 . . . ?
C12 Fe1 C13 C14 -124.3(2) 2_655 . . . ?
C12 Fe1 C13 C14 119.1(3) . . . . ?
C11 Fe1 C13 C14 81.8(2) . . . . ?
C11 Fe1 C13 C14 -84.1(3) 2_655 . . . ?
C10 Fe1 C13 C14 37.9(2) . . . . ?
C10 Fe1 C13 C14 -60.7(5) 2_655 . . . ?
C14 Fe1 C13 C14 169.0(2) 2_655 . . . ?
N1 C10 C14 C13 -171.9(4) . . . . ?
C11 C10 C14 C13 0.8(5) . . . . ?
Fe1 C10 C14 C13 59.1(3) . . . . ?
N1 C10 C14 Fe1 129.0(4) . . . . ?
C11 C10 C14 Fe1 -58.3(3) . . . . ?
C12 C13 C14 C10 0.0(5) . . . . ?
Fe1 C13 C14 C10 -59.7(3) . . . . ?
C12 C13 C14 Fe1 59.8(3) . . . . ?
C13 Fe1 C14 C10 154.0(4) 2_655 . . . ?
C13 Fe1 C14 C10 118.2(3) . . . . ?
C12 Fe1 C14 C10 -169.7(2) 2_655 . . . ?
C12 Fe1 C14 C10 80.4(2) . . . . ?
C11 Fe1 C14 C10 36.8(2) . . . . ?
C11 Fe1 C14 C10 -127.1(2) 2_655 . . . ?
C10 Fe1 C14 C10 -85.3(3) 2_655 . . . ?
C14 Fe1 C14 C10 -48.61(19) 2_655 . . . ?
C13 Fe1 C14 C13 35.8(6) 2_655 . . . ?
C12 Fe1 C14 C13 72.1(3) 2_655 . . . ?
C12 Fe1 C14 C13 -37.8(2) . . . . ?
C11 Fe1 C14 C13 -81.4(2) . . . . ?
C11 Fe1 C14 C13 114.6(2) 2_655 . . . ?
C10 Fe1 C14 C13 -118.2(3) . . . . ?
C10 Fe1 C14 C13 156.5(2) 2_655 . . . ?
C14 Fe1 C14 C13 -166.8(2) 2_655 . . . ?
C1 Ir1 C1A C2A 173.5(5) . . . . ?
C6A Ir1 C1A C2A 109.4(3) . . . . ?
C5A Ir1 C1A C2A 72.2(3) . . . . ?
Cl1 Ir1 C1A C2A -92.8(2) . . . . ?
C1 Ir1 C1A C8A 52.7(8) . . . . ?
C6A Ir1 C1A C8A -11.4(4) . . . . ?
C5A Ir1 C1A C8A -48.6(4) . . . . ?
C2A Ir1 C1A C8A -120.8(5) . . . . ?
Cl1 Ir1 C1A C8A 146.4(3) . . . . ?
C8A C1A C2A C3A 1.5(7) . . . . ?
Ir1 C1A C2A C3A -102.0(4) . . . . ?
C8A C1A C2A Ir1 103.6(4) . . . . ?
C1 Ir1 C2A C1A -175.5(4) . . . . ?
C6A Ir1 C2A C1A -69.4(3) . . . . ?
C5A Ir1 C2A C1A -105.4(3) . . . . ?
Cl1 Ir1 C2A C1A 87.4(2) . . . . ?
C1 Ir1 C2A C3A -53.6(6) . . . . ?
C6A Ir1 C2A C3A 52.5(4) . . . . ?
C5A Ir1 C2A C3A 16.5(4) . . . . ?
C1A Ir1 C2A C3A 121.9(5) . . . . ?
Cl1 Ir1 C2A C3A -150.7(3) . . . . ?
C1A C2A C3A C4A 60.4(7) . . . . ?
Ir1 C2A C3A C4A -20.8(6) . . . . ?
C2A C3A C4A C5A 12.7(9) . . . . ?
C3A C4A C5A C6A -79.1(8) . . . . ?
C3A C4A C5A Ir1 2.3(8) . . . . ?
C1 Ir1 C5A C6A -91.1(3) . . . . ?
C2A Ir1 C5A C6A 109.7(3) . . . . ?
C1A Ir1 C5A C6A 74.1(3) . . . . ?
Cl1 Ir1 C5A C6A 168.4(4) . . . . ?
C1 Ir1 C5A C4A 148.8(4) . . . . ?
C6A Ir1 C5A C4A -120.1(5) . . . . ?
C2A Ir1 C5A C4A -10.4(4) . . . . ?
C1A Ir1 C5A C4A -46.0(4) . . . . ?
Cl1 Ir1 C5A C4A 48.3(7) . . . . ?
C4A C5A C6A C7A 3.1(7) . . . . ?
Ir1 C5A C6A C7A -102.2(5) . . . . ?
C4A C5A C6A Ir1 105.3(4) . . . . ?
C1 Ir1 C6A C5A 89.9(3) . . . . ?
C2A Ir1 C6A C5A -68.9(3) . . . . ?
C1A Ir1 C6A C5A -103.6(3) . . . . ?
Cl1 Ir1 C6A C5A -172.6(2) . . . . ?
C1 Ir1 C6A C7A -148.2(5) . . . . ?
C5A Ir1 C6A C7A 121.9(6) . . . . ?
C2A Ir1 C6A C7A 53.0(5) . . . . ?
C1A Ir1 C6A C7A 18.2(5) . . . . ?
Cl1 Ir1 C6A C7A -50.7(7) . . . . ?
C5A C6A C7A C8A 57.5(9) . . . . ?
Ir1 C6A C7A C8A -23.6(9) . . . . ?
C6A C7A C8A C1A 14.4(10) . . . . ?
C2A C1A C8A C7A -79.8(7) . . . . ?
Ir1 C1A C8A C7A 1.8(7) . . . . ?
